data_1534348
loop_
_publ_author_name
'Du, Kun'
'De Mieri, Maria'
'Neuburger, Markus'
'Zietsman, Pieter C.'
'Marston, Andrew'
'van Vuuren, Sandy F.'
'Ferreira, Daneel'
'Hamburger, Matthias'
'van der Westhuizen, Jan H.'

_publ_section_title
;
 Labdane and Clerodane Diterpenoids from Colophospermum mopane.
;
_journal_issue 10
_journal_name_full 'Journal of natural products'
_journal_page_first 2494
_journal_page_last 2504
_journal_paper_doi 10.1021/acs.jnatprod.5b00729
_journal_volume 78
_journal_year 2015
_chemical_absolute_configuration ad
_chemical_formula_moiety 'C20 H32 O3'
_chemical_formula_sum 'C20 H32 O3'
_chemical_formula_weight 320.47
_space_group_IT_number 5
_symmetry_cell_setting monoclinic
_symmetry_space_group_name_Hall 'C 2y'
_symmetry_space_group_name_H-M 'C 1 2 1'
_atom_sites_solution_hydrogens difmap
_atom_sites_solution_primary other
_cell_angle_alpha 90
_cell_angle_beta 97.8284(18)
_cell_angle_gamma 90
_cell_formula_units_Z 8
_cell_length_a 33.5582(15)
_cell_length_b 7.4109(3)
_cell_length_c 14.7554(7)
_cell_measurement_reflns_used 9854
_cell_measurement_temperature 123
_cell_measurement_theta_max 70
_cell_measurement_theta_min 4
_cell_volume 3635.4(3)
_computing_cell_refinement 'Apex2 (Bruker AXS, 2006)'
_computing_data_collection 'Apex2 (Bruker AXS, 2006)'
_computing_data_reduction 'Apex2 (Bruker AXS, 2006)'
_computing_molecular_graphics 'CAMERON (Watkin et al., 1996)'
_computing_publication_material 'CRYSTALS (Betteridge et al., 2003)'
_computing_structure_refinement 'CRYSTALS (Betteridge et al., 2003)'
_computing_structure_solution 'Superflip (Palatinus & Chapuis, 2007)'
_diffrn_ambient_temperature 123
_diffrn_measured_fraction_theta_full 0.997
_diffrn_measured_fraction_theta_max 0.987
_diffrn_measurement_device Area
_diffrn_measurement_device_type 'Bruker Kappa Apex2'
_diffrn_measurement_method '\f & \w scans'
_diffrn_radiation_monochromator graphite
_diffrn_radiation_type 'Cu K\a'
_diffrn_radiation_wavelength 1.54178
_diffrn_reflns_av_R_equivalents 0.027
_diffrn_reflns_limit_h_max 40
_diffrn_reflns_limit_h_min -40
_diffrn_reflns_limit_k_max 8
_diffrn_reflns_limit_k_min -8
_diffrn_reflns_limit_l_max 17
_diffrn_reflns_limit_l_min 0
_diffrn_reflns_number 22323
_diffrn_reflns_theta_full 67.972
_diffrn_reflns_theta_max 70.075
_diffrn_reflns_theta_min 2.658
_diffrn_standards_number 0
_exptl_absorpt_coefficient_mu 0.601
_exptl_absorpt_correction_T_max 0.96
_exptl_absorpt_correction_T_min 0.94
_exptl_absorpt_correction_type multi-scan
_exptl_absorpt_process_details 'SADABS (Siemens, 1996)'
_exptl_crystal_colour colourless
_exptl_crystal_density_diffrn 1.171
_exptl_crystal_density_method 'not measured'
_exptl_crystal_description block
_exptl_crystal_F_000 1408
_exptl_crystal_size_max 0.210
_exptl_crystal_size_mid 0.110
_exptl_crystal_size_min 0.060
_refine_diff_density_max 0.38
_refine_diff_density_min -0.31
_refine_ls_abs_structure_details 'Flack (1983), 2952 Friedel-pairs'
_refine_ls_abs_structure_Flack 0.04(6)
_refine_ls_extinction_method None
_refine_ls_goodness_of_fit_ref 0.9679
_refine_ls_hydrogen_treatment constr
_refine_ls_matrix_type full
_refine_ls_number_parameters 416
_refine_ls_number_reflns 6529
_refine_ls_number_restraints 1
_refine_ls_R_factor_all 0.0349
_refine_ls_R_factor_gt 0.0347
_refine_ls_shift/su_max 0.0004314
_refine_ls_shift/su_mean 0.0000970
_refine_ls_structure_factor_coef F
_refine_ls_weighting_details
;
 Method= 
 SQRT(W) = (Data with the key SQRTW in list 6) 
;
_refine_ls_weighting_scheme sigma
_refine_ls_wR_factor_all 0.0333
_refine_ls_wR_factor_gt 0.0323
_refine_ls_wR_factor_ref 0.0322
_reflns_limit_h_max 40
_reflns_limit_h_min -40
_reflns_limit_k_max 8
_reflns_limit_k_min -8
_reflns_limit_l_max 17
_reflns_limit_l_min 0
_reflns_number_gt 6562
_reflns_number_total 6632
_reflns_threshold_expression I>2.0\s(I)
_oxford_diffrn_Wilson_B_factor 0.00
_oxford_diffrn_Wilson_scale 0.00
_oxford_refine_ls_r_factor_ref 0.0346
_oxford_refine_ls_scale 0.09929(9)
_oxford_reflns_number_all 6604
_oxford_reflns_threshold_expression_ref I>3.0\s(I)
_cod_data_source_file np5b00729_si_003.cif
_cod_data_source_block 1
_cod_depositor_comments
;
The following automatic conversions were performed:

'_atom_sites_solution_primary' value 'Other' changed to 'other'
according to
/usr/data/users/saulius/crontab/automatic-downloads/rss-feeds/ACS/lib/dictionaries/cif_core.dic
dictionary named 'cif_core.dic' version 2.4.2 from 2011-04-26.

Automatic conversion script
Id: cif_fix_values 3271 2015-04-21 07:52:19Z andrius 

 Adding full bibliography for 1534348.cif.
;
_cod_original_sg_symbol_H-M 'C 2'
_cod_database_code 1534348

loop_
_symmetry_equiv_pos_as_xyz
x,y,z
x+1/2,y+1/2,z
-x,y,-z
-x+1/2,y+1/2,-z

loop_
_atom_site_label
_atom_site_type_symbol
_atom_site_fract_x
_atom_site_fract_y
_atom_site_fract_z
_atom_site_U_iso_or_equiv
_atom_site_occupancy
_atom_site_adp_type
_atom_site_refinement_flags_posn
O1 O 0.24049(3) 0.71458(13) 0.17449(7) 0.0307 1.0000 Uani .
O2 O 0.26791(3) 0.69014(15) 0.32046(7) 0.0348 1.0000 Uani .
O3 O 0.05564(3) 1.48941(14) 0.53969(7) 0.0358 1.0000 Uani .
C1 C 0.24772(4) 0.77534(18) 0.25943(10) 0.0252 1.0000 Uani .
C2 C 0.22920(5) 0.9525(2) 0.26940(11) 0.0348 1.0000 Uani .
C3 C 0.22718(4) 1.04423(17) 0.34623(10) 0.0237 1.0000 Uani .
C4 C 0.24156(9) 0.9799(3) 0.43839(14) 0.0747 1.0000 Uani .
C5 C 0.20525(4) 1.2231(2) 0.34297(12) 0.0341 1.0000 Uani .
C6 C 0.16007(4) 1.20119(16) 0.31270(9) 0.0183 1.0000 Uani .
C7 C 0.13260(4) 1.36532(16) 0.32437(9) 0.0173 1.0000 Uani .
C8 C 0.09090(4) 1.31204(17) 0.27682(9) 0.0229 1.0000 Uani .
C9 C 0.13435(4) 1.40956(18) 0.42875(9) 0.0223 1.0000 Uani .
C10 C 0.12270(5) 1.2521(2) 0.48861(10) 0.0365 1.0000 Uani .
C11 C 0.07817(5) 1.2037(2) 0.47443(12) 0.0385 1.0000 Uani .
C12 C 0.05124(5) 1.3662(2) 0.46399(11) 0.0319 1.0000 Uani .
C13 C 0.06643(4) 1.55022(18) 0.45183(9) 0.0264 1.0000 Uani .
C14 C 0.03667(5) 1.6874(2) 0.40889(11) 0.0335 1.0000 Uani .
C15 C 0.11190(4) 1.58496(18) 0.45237(9) 0.0247 1.0000 Uani .
C16 C 0.12899(5) 1.6495(3) 0.54890(11) 0.0434 1.0000 Uani .
C17 C 0.12125(5) 1.73999(18) 0.38857(11) 0.0295 1.0000 Uani .
C18 C 0.12021(4) 1.69562(18) 0.28800(10) 0.0279 1.0000 Uani .
C19 C 0.14756(4) 1.53392(17) 0.27607(9) 0.0212 1.0000 Uani .
C20 C 0.15168(5) 1.5086(2) 0.17515(10) 0.0328 1.0000 Uani .
H1 H 0.2500 0.6130 0.1691 0.0463 1.0000 Uiso R
H21 H 0.2178 1.0077 0.2130 0.0437 1.0000 Uiso R
H41 H 0.2674 1.0474 0.4495 0.1131 1.0000 Uiso R
H42 H 0.2484 0.8562 0.4392 0.1148 1.0000 Uiso R
H43 H 0.2240 1.0078 0.4838 0.1157 1.0000 Uiso R
H51 H 0.2104 1.2788 0.4012 0.0402 1.0000 Uiso R
H52 H 0.2166 1.3071 0.2999 0.0410 1.0000 Uiso R
H61 H 0.1507 1.1011 0.3456 0.0226 1.0000 Uiso R
H62 H 0.1561 1.1706 0.2493 0.0214 1.0000 Uiso R
H81 H 0.0839 1.1898 0.2928 0.0347 1.0000 Uiso R
H82 H 0.0703 1.3926 0.2923 0.0332 1.0000 Uiso R
H83 H 0.0904 1.3163 0.2106 0.0325 1.0000 Uiso R
H91 H 0.1629 1.4373 0.4486 0.0254 1.0000 Uiso R
H101 H 0.1297 1.2872 0.5514 0.0431 1.0000 Uiso R
H102 H 0.1390 1.1415 0.4780 0.0423 1.0000 Uiso R
H111 H 0.0725 1.1376 0.5286 0.0470 1.0000 Uiso R
H112 H 0.0716 1.1258 0.4199 0.0459 1.0000 Uiso R
H121 H 0.0223 1.3414 0.4395 0.0383 1.0000 Uiso R
H141 H 0.0411 1.8026 0.4407 0.0479 1.0000 Uiso R
H142 H 0.0392 1.7026 0.3433 0.0493 1.0000 Uiso R
H143 H 0.0094 1.6484 0.4138 0.0478 1.0000 Uiso R
H161 H 0.1178 1.7674 0.5609 0.0640 1.0000 Uiso R
H162 H 0.1216 1.5637 0.5957 0.0630 1.0000 Uiso R
H163 H 0.1582 1.6602 0.5526 0.0629 1.0000 Uiso R
H171 H 0.1038 1.8423 0.3953 0.0344 1.0000 Uiso R
H172 H 0.1494 1.7787 0.4115 0.0351 1.0000 Uiso R
H181 H 0.0921 1.6685 0.2595 0.0311 1.0000 Uiso R
H182 H 0.1300 1.7997 0.2578 0.0333 1.0000 Uiso R
H191 H 0.1746 1.5625 0.3075 0.0228 1.0000 Uiso R
H201 H 0.1704 1.4118 0.1661 0.0491 1.0000 Uiso R
H202 H 0.1254 1.4847 0.1384 0.0489 1.0000 Uiso R
H203 H 0.1631 1.6189 0.1530 0.0487 1.0000 Uiso R
O4 O 0.30624(4) 0.38271(15) 0.29608(8) 0.0415 1.0000 Uani .
O5 O 0.27075(3) 0.38420(13) 0.15729(7) 0.0286 1.0000 Uani .
O6 O 0.50914(3) -0.44504(13) 0.26400(7) 0.0307 1.0000 Uani .
C21 C 0.29463(4) 0.31002(19) 0.21517(9) 0.0238 1.0000 Uani .
C22 C 0.31383(4) 0.13277(19) 0.20579(9) 0.0252 1.0000 Uani .
C23 C 0.30937(4) 0.02446(18) 0.13248(9) 0.0229 1.0000 Uani .
C24 C 0.28358(4) 0.0635(2) 0.04416(10) 0.0303 1.0000 Uani .
C25 C 0.33180(4) -0.15360(18) 0.13783(9) 0.0240 1.0000 Uani .
C26 C 0.36772(4) -0.14729(17) 0.08459(9) 0.0195 1.0000 Uani .
C27 C 0.39443(4) -0.31799(17) 0.08784(8) 0.0179 1.0000 Uani .
C28 C 0.42615(4) -0.27902(17) 0.02340(9) 0.0237 1.0000 Uani .
C29 C 0.41247(4) -0.36051(16) 0.18948(8) 0.0193 1.0000 Uani .
C30 C 0.43504(5) -0.20409(18) 0.24244(10) 0.0285 1.0000 Uani .
C31 C 0.47526(5) -0.1588(2) 0.21109(11) 0.0351 1.0000 Uani .
C32 C 0.49857(4) -0.32266(19) 0.18944(11) 0.0291 1.0000 Uani .
C33 C 0.48152(4) -0.50696(18) 0.18543(9) 0.0225 1.0000 Uani .
C34 C 0.50101(5) -0.6482(2) 0.13274(11) 0.0317 1.0000 Uani .
C35 C 0.43780(4) -0.53725(17) 0.20526(9) 0.0186 1.0000 Uani .
C36 C 0.43985(5) -0.59804(19) 0.30552(10) 0.0277 1.0000 Uani .
C37 C 0.41593(4) -0.69330(16) 0.14906(10) 0.0224 1.0000 Uani .
C38 C 0.39655(4) -0.65076(18) 0.05216(10) 0.0260 1.0000 Uani .
C39 C 0.36917(4) -0.48591(17) 0.05135(9) 0.0217 1.0000 Uani .
C40 C 0.34387(5) -0.46372(19) -0.04232(10) 0.0319 1.0000 Uani .
H2 H 0.2947 0.4816 0.3011 0.0616 1.0000 Uiso R
H221 H 0.3312 0.0966 0.2586 0.0284 1.0000 Uiso R
H241 H 0.2597 -0.0102 0.0409 0.0505 1.0000 Uiso R
H242 H 0.2752 0.1839 0.0373 0.0498 1.0000 Uiso R
H243 H 0.2962 0.0296 -0.0069 0.0490 1.0000 Uiso R
H251 H 0.3130 -0.2475 0.1148 0.0274 1.0000 Uiso R
H252 H 0.3412 -0.1807 0.2010 0.0290 1.0000 Uiso R
H261 H 0.3578 -0.1233 0.0206 0.0213 1.0000 Uiso R
H262 H 0.3846 -0.0470 0.1066 0.0224 1.0000 Uiso R
H281 H 0.4370 -0.1577 0.0331 0.0366 1.0000 Uiso R
H282 H 0.4488 -0.3668 0.0316 0.0358 1.0000 Uiso R
H283 H 0.4131 -0.2846 -0.0397 0.0338 1.0000 Uiso R
H291 H 0.3886 -0.3858 0.2195 0.0231 1.0000 Uiso R
H301 H 0.4178 -0.0967 0.2381 0.0339 1.0000 Uiso R
H302 H 0.4399 -0.2388 0.3078 0.0342 1.0000 Uiso R
H311 H 0.4714 -0.0851 0.1559 0.0421 1.0000 Uiso R
H312 H 0.4916 -0.0921 0.2603 0.0436 1.0000 Uiso R
H321 H 0.5211 -0.3004 0.1532 0.0357 1.0000 Uiso R
H341 H 0.5028 -0.7633 0.1651 0.0449 1.0000 Uiso R
H342 H 0.4856 -0.6715 0.0724 0.0453 1.0000 Uiso R
H343 H 0.5281 -0.6116 0.1239 0.0458 1.0000 Uiso R
H361 H 0.4516 -0.7171 0.3119 0.0405 1.0000 Uiso R
H362 H 0.4569 -0.5158 0.3467 0.0401 1.0000 Uiso R
H363 H 0.4128 -0.6051 0.3233 0.0414 1.0000 Uiso R
H371 H 0.4340 -0.7991 0.1498 0.0262 1.0000 Uiso R
H372 H 0.3936 -0.7321 0.1831 0.0262 1.0000 Uiso R
H381 H 0.4170 -0.6293 0.0118 0.0303 1.0000 Uiso R
H382 H 0.3806 -0.7525 0.0300 0.0303 1.0000 Uiso R
H391 H 0.3503 -0.5063 0.0951 0.0256 1.0000 Uiso R
H401 H 0.3261 -0.3591 -0.0453 0.0470 1.0000 Uiso R
H402 H 0.3609 -0.4512 -0.0899 0.0475 1.0000 Uiso R
H403 H 0.3268 -0.5695 -0.0561 0.0466 1.0000 Uiso R

loop_
_atom_site_aniso_label
_atom_site_aniso_U_11
_atom_site_aniso_U_22
_atom_site_aniso_U_33
_atom_site_aniso_U_23
_atom_site_aniso_U_13
_atom_site_aniso_U_12
O1 0.0377(6) 0.0263(5) 0.0271(5) -0.0060(4) 0.0007(4) 0.0121(4)
O2 0.0453(7) 0.0304(5) 0.0266(5) -0.0053(4) -0.0031(5) 0.0188(5)
O3 0.0433(6) 0.0356(6) 0.0326(6) 0.0076(5) 0.0206(5) 0.0146(5)
C1 0.0240(7) 0.0252(7) 0.0268(7) -0.0031(6) 0.0044(6) 0.0040(6)
C2 0.0364(9) 0.0336(8) 0.0313(9) -0.0058(7) -0.0063(7) 0.0162(7)
C3 0.0191(7) 0.0213(7) 0.0310(7) -0.0024(5) 0.0047(6) -0.0009(5)
C4 0.138(2) 0.0464(11) 0.0356(11) -0.0063(9) -0.0030(12) 0.0457(13)
C5 0.0232(8) 0.0292(8) 0.0483(9) -0.0158(7) -0.0006(7) 0.0059(6)
C6 0.0197(7) 0.0151(6) 0.0206(6) -0.0014(5) 0.0048(5) -0.0015(5)
C7 0.0188(6) 0.0145(6) 0.0196(6) -0.0002(5) 0.0066(5) -0.0002(5)
C8 0.0218(7) 0.0209(6) 0.0264(7) -0.0011(5) 0.0045(6) -0.0002(5)
C9 0.0217(7) 0.0254(7) 0.0196(7) -0.0045(5) 0.0017(5) 0.0070(5)
C10 0.0511(10) 0.0363(9) 0.0247(7) 0.0081(6) 0.0151(7) 0.0232(7)
C11 0.0532(11) 0.0267(8) 0.0425(9) 0.0140(7) 0.0311(8) 0.0075(7)
C12 0.0367(9) 0.0296(8) 0.0335(8) 0.0065(6) 0.0195(7) 0.0053(6)
C13 0.0324(8) 0.0245(7) 0.0251(7) 0.0007(6) 0.0140(6) 0.0070(6)
C14 0.0308(8) 0.0291(7) 0.0432(9) 0.0071(7) 0.0145(7) 0.0084(6)
C15 0.0286(8) 0.0238(7) 0.0228(7) -0.0056(5) 0.0070(6) 0.0057(5)
C16 0.0410(9) 0.0533(10) 0.0363(9) -0.0228(8) 0.0066(7) 0.0097(8)
C17 0.0271(8) 0.0196(7) 0.0442(9) -0.0064(6) 0.0136(7) -0.0003(5)
C18 0.0298(8) 0.0177(6) 0.0384(8) 0.0046(6) 0.0129(6) 0.0011(5)
C19 0.0210(7) 0.0158(6) 0.0280(7) -0.0002(5) 0.0080(6) -0.0014(5)
C20 0.0435(9) 0.0279(7) 0.0298(8) 0.0039(6) 0.0152(7) 0.0003(6)
O4 0.0531(8) 0.0316(6) 0.0339(6) -0.0121(5) -0.0147(5) 0.0235(5)
O5 0.0346(6) 0.0252(5) 0.0246(5) -0.0011(4) -0.0011(4) 0.0116(4)
O6 0.0261(5) 0.0269(5) 0.0358(6) 0.0041(4) -0.0070(4) -0.0032(4)
C21 0.0216(7) 0.0245(7) 0.0251(7) -0.0011(5) 0.0023(6) 0.0030(6)
C22 0.0215(7) 0.0273(7) 0.0257(7) -0.0006(6) -0.0002(6) 0.0074(6)
C23 0.0205(7) 0.0213(7) 0.0273(7) 0.0024(5) 0.0054(6) 0.0052(5)
C24 0.0311(8) 0.0299(8) 0.0282(7) -0.0028(6) -0.0024(6) 0.0113(6)
C25 0.0254(7) 0.0182(6) 0.0285(7) 0.0012(5) 0.0040(6) 0.0049(5)
C26 0.0221(7) 0.0139(6) 0.0212(6) 0.0001(5) -0.0011(5) -0.0014(5)
C27 0.0196(6) 0.0151(6) 0.0191(6) -0.0013(5) 0.0028(5) 0.0010(5)
C28 0.0259(7) 0.0218(6) 0.0240(7) 0.0031(5) 0.0057(6) -0.0008(5)
C29 0.0206(6) 0.0167(6) 0.0211(7) 0.0001(5) 0.0044(5) 0.0025(5)
C30 0.0373(8) 0.0185(7) 0.0271(7) -0.0050(5) -0.0049(6) 0.0072(6)
C31 0.0330(8) 0.0230(7) 0.0442(9) 0.0007(7) -0.0129(7) -0.0063(6)
C32 0.0203(7) 0.0254(7) 0.0398(8) 0.0068(6) -0.0025(6) -0.0052(6)
C33 0.0208(7) 0.0218(7) 0.0246(7) 0.0047(5) 0.0017(5) 0.0007(5)
C34 0.0264(8) 0.0347(8) 0.0358(8) 0.0039(7) 0.0111(6) 0.0070(6)
C35 0.0183(7) 0.0163(6) 0.0207(7) 0.0008(5) 0.0007(5) 0.0016(5)
C36 0.0286(8) 0.0287(7) 0.0262(8) 0.0074(6) 0.0046(6) 0.0057(6)
C37 0.0221(7) 0.0124(6) 0.0324(7) 0.0015(5) 0.0020(6) 0.0014(5)
C38 0.0303(8) 0.0168(6) 0.0293(7) -0.0064(6) -0.0020(6) -0.0005(5)
C39 0.0251(7) 0.0155(6) 0.0241(7) 0.0004(5) 0.0019(6) -0.0018(5)
C40 0.0374(9) 0.0230(7) 0.0318(8) -0.0051(6) -0.0083(6) 0.0007(6)

loop_
_atom_type_symbol
_atom_type_scat_dispersion_real
_atom_type_scat_dispersion_imag
_atom_type_scat_Cromer_Mann_a1
_atom_type_scat_Cromer_Mann_b1
_atom_type_scat_Cromer_Mann_a2
_atom_type_scat_Cromer_Mann_b2
_atom_type_scat_Cromer_Mann_a3
_atom_type_scat_Cromer_Mann_b3
_atom_type_scat_Cromer_Mann_a4
_atom_type_scat_Cromer_Mann_b4
_atom_type_scat_Cromer_Mann_c
_atom_type_scat_source
C 0.0181 0.0091 2.3100 20.8439 1.0200 10.2075 1.5886 0.5687 0.8650 51.6512 0.2156 'International Tables Vol C 4.2.6.8 and 6.1.1.4'
H 0.0000 0.0000 0.4930 10.5109 0.3229 26.1257 0.1402 3.1424 0.0408 57.7998 0.0030 'International Tables Vol C 4.2.6.8 and 6.1.1.4'
O 0.0492 0.0322 3.0485 13.2771 2.2868 5.7011 1.5463 0.3239 0.8670 32.9089 0.2508 'International Tables Vol C 4.2.6.8 and 6.1.1.4'

loop_
_geom_angle_atom_site_label_1
_geom_angle_atom_site_label_2
_geom_angle_atom_site_label_3
_geom_angle
_geom_angle_publ_flag
C1 O1 H1 112.2 no
C12 O3 C13 61.19(9) yes
O1 C1 O2 122.18(12) yes
O1 C1 C2 111.94(12) yes
O2 C1 C2 125.88(13) yes
C1 C2 C3 127.80(14) yes
C1 C2 H21 114.7 no
C3 C2 H21 117.4 no
C2 C3 C4 125.30(13) yes
C2 C3 C5 120.05(13) yes
C4 C3 C5 114.41(13) yes
C3 C4 H41 99.2 no
C3 C4 H42 112.2 no
H41 C4 H42 106.4 no
C3 C4 H43 114.7 no
H41 C4 H43 112.0 no
H42 C4 H43 111.4 no
C3 C5 C6 111.98(11) yes
C3 C5 H51 108.9 no
C6 C5 H51 111.3 no
C3 C5 H52 109.8 no
C6 C5 H52 109.2 no
H51 C5 H52 105.4 no
C5 C6 C7 117.71(10) yes
C5 C6 H61 108.3 no
C7 C6 H61 108.0 no
C5 C6 H62 108.2 no
C7 C6 H62 106.8 no
H61 C6 H62 107.4 no
C6 C7 C8 105.51(10) yes
C6 C7 C9 109.27(10) yes
C8 C7 C9 114.46(11) yes
C6 C7 C19 110.22(10) yes
C8 C7 C19 109.23(11) yes
C9 C7 C19 108.12(10) yes
C7 C8 H81 111.3 no
C7 C8 H82 111.9 no
H81 C8 H82 108.4 no
C7 C8 H83 110.0 no
H81 C8 H83 107.5 no
H82 C8 H83 107.6 no
C7 C9 C10 115.15(11) yes
C7 C9 C15 115.95(11) yes
C10 C9 C15 109.44(11) yes
C7 C9 H91 103.9 no
C10 C9 H91 107.4 no
C15 C9 H91 103.8 no
C9 C10 C11 114.77(12) yes
C9 C10 H101 107.4 no
C11 C10 H101 107.6 no
C9 C10 H102 109.9 no
C11 C10 H102 109.2 no
H101 C10 H102 107.6 no
C10 C11 C12 113.02(14) yes
C10 C11 H111 107.7 no
C12 C11 H111 107.7 no
C10 C11 H112 110.8 no
C12 C11 H112 108.7 no
H111 C11 H112 108.9 no
C11 C12 O3 115.72(14) yes
C11 C12 C13 122.74(14) yes
O3 C12 C13 60.37(9) yes
C11 C12 H121 115.4 no
O3 C12 H121 112.8 no
C13 C12 H121 117.2 no
C12 C13 O3 58.44(9) yes
C12 C13 C14 117.12(13) yes
O3 C13 C14 110.57(11) yes
C12 C13 C15 120.68(12) yes
O3 C13 C15 114.18(12) yes
C14 C13 C15 119.20(11) yes
C13 C14 H141 109.9 no
C13 C14 H142 110.3 no
H141 C14 H142 110.1 no
C13 C14 H143 110.2 no
H141 C14 H143 107.9 no
H142 C14 H143 108.3 no
C13 C15 C9 111.41(11) yes
C13 C15 C16 107.45(11) yes
C9 C15 C16 109.54(12) yes
C13 C15 C17 113.77(11) yes
C9 C15 C17 109.75(11) yes
C16 C15 C17 104.61(12) yes
C15 C16 H161 110.0 no
C15 C16 H162 110.3 no
H161 C16 H162 107.9 no
C15 C16 H163 108.8 no
H161 C16 H163 108.9 no
H162 C16 H163 110.9 no
C15 C17 C18 117.12(11) yes
C15 C17 H171 110.0 no
C18 C17 H171 109.6 no
C15 C17 H172 105.5 no
C18 C17 H172 106.7 no
H171 C17 H172 107.3 no
C17 C18 C19 110.33(11) yes
C17 C18 H181 110.4 no
C19 C18 H181 109.9 no
C17 C18 H182 108.3 no
C19 C18 H182 108.8 no
H181 C18 H182 109.0 no
C18 C19 C7 109.85(10) yes
C18 C19 C20 110.08(11) yes
C7 C19 C20 115.24(11) yes
C18 C19 H191 107.7 no
C7 C19 H191 106.9 no
C20 C19 H191 106.7 no
C19 C20 H201 111.7 no
C19 C20 H202 111.4 no
H201 C20 H202 109.8 no
C19 C20 H203 108.4 no
H201 C20 H203 106.3 no
H202 C20 H203 109.1 no
C21 O4 H2 110.7 no
C32 O6 C33 61.57(8) yes
O4 C21 O5 122.32(12) yes
O4 C21 C22 111.64(11) yes
O5 C21 C22 126.04(12) yes
C21 C22 C23 127.32(12) yes
C21 C22 H221 113.7 no
C23 C22 H221 119.0 no
C22 C23 C24 125.27(12) yes
C22 C23 C25 118.67(12) yes
C24 C23 C25 116.06(12) yes
C23 C24 H241 108.2 no
C23 C24 H242 114.2 no
H241 C24 H242 107.3 no
C23 C24 H243 112.0 no
H241 C24 H243 105.5 no
H242 C24 H243 109.1 no
C23 C25 C26 111.58(11) yes
C23 C25 H251 108.2 no
C26 C25 H251 111.3 no
C23 C25 H252 109.0 no
C26 C25 H252 109.1 no
H251 C25 H252 107.5 no
C25 C26 C27 116.98(11) yes
C25 C26 H261 108.4 no
C27 C26 H261 107.4 no
C25 C26 H262 108.7 no
C27 C26 H262 107.9 no
H261 C26 H262 107.0 no
C26 C27 C28 105.80(10) yes
C26 C27 C29 109.87(10) yes
C28 C27 C29 114.58(10) yes
C26 C27 C39 110.87(10) yes
C28 C27 C39 108.89(10) yes
C29 C27 C39 106.87(10) yes
C27 C28 H281 111.0 no
C27 C28 H282 112.4 no
H281 C28 H282 108.6 no
C27 C28 H283 108.7 no
H281 C28 H283 106.9 no
H282 C28 H283 109.0 no
C27 C29 C30 115.65(10) yes
C27 C29 C35 116.21(10) yes
C30 C29 C35 109.63(10) yes
C27 C29 H291 103.7 no
C30 C29 H291 106.8 no
C35 C29 H291 103.5 no
C29 C30 C31 114.03(12) yes
C29 C30 H301 109.4 no
C31 C30 H301 110.0 no
C29 C30 H302 107.7 no
C31 C30 H302 108.5 no
H301 C30 H302 107.0 no
C30 C31 C32 113.29(12) yes
C30 C31 H311 110.8 no
C32 C31 H311 106.8 no
C30 C31 H312 108.4 no
C32 C31 H312 108.0 no
H311 C31 H312 109.4 no
C31 C32 O6 115.47(13) yes
C31 C32 C33 123.03(13) yes
O6 C32 C33 60.01(8) yes
C31 C32 H321 115.8 no
O6 C32 H321 112.9 no
C33 C32 H321 116.7 no
C32 C33 O6 58.42(9) yes
C32 C33 C34 118.03(13) yes
O6 C33 C34 110.86(11) yes
C32 C33 C35 119.80(12) yes
O6 C33 C35 114.29(11) yes
C34 C33 C35 119.04(12) yes
C33 C34 H341 110.9 no
C33 C34 H342 112.2 no
H341 C34 H342 106.2 no
C33 C34 H343 110.8 no
H341 C34 H343 108.3 no
H342 C34 H343 108.3 no
C33 C35 C29 111.11(10) yes
C33 C35 C36 107.71(11) yes
C29 C35 C36 109.94(10) yes
C33 C35 C37 113.49(11) yes
C29 C35 C37 109.75(10) yes
C36 C35 C37 104.59(11) yes
C35 C36 H361 109.0 no
C35 C36 H362 110.9 no
H361 C36 H362 108.0 no
C35 C36 H363 110.6 no
H361 C36 H363 107.8 no
H362 C36 H363 110.4 no
C35 C37 C38 117.35(11) yes
C35 C37 H371 109.9 no
C38 C37 H371 110.9 no
C35 C37 H372 106.2 no
C38 C37 H372 106.2 no
H371 C37 H372 105.5 no
C37 C38 C39 110.65(11) yes
C37 C38 H381 111.1 no
C39 C38 H381 109.6 no
C37 C38 H382 107.8 no
C39 C38 H382 108.7 no
H381 C38 H382 109.0 no
C38 C39 C27 109.71(11) yes
C38 C39 C40 110.63(11) yes
C27 C39 C40 115.78(11) yes
C38 C39 H391 108.3 no
C27 C39 H391 105.4 no
C40 C39 H391 106.6 no
C39 C40 H401 112.8 no
C39 C40 H402 110.8 no
H401 C40 H402 108.0 no
C39 C40 H403 109.9 no
H401 C40 H403 106.8 no
H402 C40 H403 108.4 no

loop_
_geom_bond_atom_site_label_1
_geom_bond_atom_site_label_2
_geom_bond_distance
_geom_bond_publ_flag
O1 C1 1.3228(17) yes
O1 H1 0.826 no
O2 C1 1.2256(17) yes
O3 C12 1.4350(19) yes
O3 C13 1.4638(16) yes
C1 C2 1.4688(19) yes
C2 C3 1.331(2) yes
C2 H21 0.958 no
C3 C4 1.460(2) yes
C3 C5 1.5139(19) yes
C4 H41 0.995 no
C4 H42 0.944 no
C4 H43 0.972 no
C5 C6 1.530(2) yes
C5 H51 0.947 no
C5 H52 1.002 no
C6 C7 1.5500(16) yes
C6 H61 0.962 no
C6 H62 0.954 no
C7 C8 1.5293(19) yes
C7 C9 1.5679(17) yes
C7 C19 1.5552(17) yes
C8 H81 0.973 no
C8 H82 0.964 no
C8 H83 0.975 no
C9 C10 1.546(2) yes
C9 C15 1.5654(17) yes
C9 H91 0.984 no
C10 C11 1.523(3) yes
C10 H101 0.961 no
C10 H102 1.009 no
C11 C12 1.501(2) yes
C11 H111 0.978 no
C11 H112 0.990 no
C12 C13 1.476(2) yes
C12 H121 1.007 no
C13 C14 1.504(2) yes
C13 C15 1.546(2) yes
C14 H141 0.975 no
C14 H142 0.990 no
C14 H143 0.971 no
C15 C16 1.537(2) yes
C15 C17 1.5445(19) yes
C16 H161 0.977 no
C16 H162 0.995 no
C16 H163 0.979 no
C17 C18 1.516(2) yes
C17 H171 0.973 no
C17 H172 1.002 no
C18 C19 1.5340(18) yes
C18 H181 1.000 no
C18 H182 0.971 no
C19 C20 1.5257(19) yes
C19 H191 0.983 no
C20 H201 0.975 no
C20 H202 0.987 no
C20 H203 0.978 no
O4 C21 1.3194(17) yes
O4 H2 0.837 no
O5 C21 1.2196(17) yes
O6 C32 1.4327(17) yes
O6 C33 1.4565(17) yes
C21 C22 1.4779(19) yes
C22 C23 1.3389(19) yes
C22 H221 0.945 no
C23 C24 1.4912(19) yes
C23 C25 1.5159(18) yes
C24 H241 0.965 no
C24 H242 0.937 no
C24 H243 0.947 no
C25 C26 1.5265(19) yes
C25 H251 0.969 no
C25 H252 0.963 no
C26 C27 1.5474(17) yes
C26 H261 0.973 no
C26 H262 0.964 no
C27 C28 1.5481(18) yes
C27 C29 1.5709(17) yes
C27 C39 1.5598(17) yes
C28 H281 0.974 no
C28 H282 0.996 no
C28 H283 0.975 no
C29 C30 1.5384(18) yes
C29 C35 1.5616(17) yes
C29 H291 0.986 no
C30 C31 1.523(2) yes
C30 H301 0.981 no
C30 H302 0.990 no
C31 C32 1.502(2) yes
C31 H311 0.975 no
C31 H312 0.982 no
C32 C33 1.4789(18) yes
C32 H321 0.998 no
C33 C34 1.505(2) yes
C33 C35 1.5510(18) yes
C34 H341 0.976 no
C34 H342 0.982 no
C34 H343 0.975 no
C35 C36 1.5390(18) yes
C35 C37 1.5485(18) yes
C36 H361 0.966 no
C36 H362 0.988 no
C36 H363 0.979 no
C37 C38 1.5210(19) yes
C37 H371 0.991 no
C37 H372 1.000 no
C38 C39 1.5278(18) yes
C38 H381 0.982 no
C38 H382 0.956 no
C39 C40 1.5292(19) yes
C39 H391 0.975 no
C40 H401 0.976 no
C40 H402 0.969 no
C40 H403 0.976 no

loop_
_geom_hbond_atom_site_label_D
_geom_hbond_atom_site_label_H
_geom_hbond_atom_site_label_A
_geom_hbond_angle_DHA
_geom_hbond_distance_DH
_geom_hbond_distance_HA
_geom_hbond_distance_DA
_geom_hbond_publ_flag
O1 H1 O5 179.27(5) 0.826 1.850 2.676(2) yes
C4 H42 O2 126.92(6) 0.944 2.309 2.973(2) yes
O4 H2 O2 175.22(5) 0.837 1.830 2.665(2) yes
C24 H242 O5 125.03(4) 0.937 2.331 2.969(2) yes
C28 H282 C33 126.31(4) 0.996 2.599 3.288(2) yes
